data_9017710
loop_
_publ_author_name
'Camara, F.'
'Sokolova, E.'
'Abdu, Y. A.'
'Hawthorne, F. C.'
'Charrier, T.'
'Dorcet, V.'
'Carpentier, J. F.'

_publ_section_title
;
 Fogoite-(Y), Na3Ca2Y2Ti(Si2O7)2OF3, a group I TS-block mineral from the Lagoa do Fogo,
 the Fogo volcano, Sao Miguel Island, the Azores: Description and crystal structure
;
_journal_name_full 'Mineralogical Magazine'
_journal_page_first 369
_journal_page_last 381
_journal_volume 81
_journal_year 2017
_chemical_compound_source 'Fogo volcano, Sao Miguel Island, the Azores'
_chemical_formula_sum
'Ca2.01 Ce0.03 Dy0.08 Er0.05 F2.88 Fe0.07 Gd0.08 La0.01 Lu0.01 Mn0.31 Na2.83 Nb0.23 Nd0.03 O15.12 Si4 Sm0.02 Ta0.01 Ti0.76 Y1.21 Yb0.04 Zr0.11'
_chemical_name_mineral Fogoite-(Y)
_space_group_IT_number 2
_space_group_name_Hall '-P 1'
_space_group_name_H-M_alt 'P -1'
_symmetry_space_group_name_H-M 'P -1'
_cell_angle_alpha 89.985
_cell_angle_beta 100.933
_cell_angle_gamma 101.300
_cell_formula_units_Z 1
_cell_length_a 9.575
_cell_length_b 5.685
_cell_length_c 7.279
_cell_volume 381.211
_database_code_amcsd 0020951
_exptl_crystal_density_diffrn 3.521
_cod_data_source_file inputs/fixed/downloads/18/18617.cif
_cod_data_source_block 18617
_cod_original_formula_sum
'Y1.21 La.01 Ce.03 Nd.03 Sm.02 Gd.08 Dy.08 Er.05 Yb.04 Lu.01 Mn.31 Zr.11 Na2.83 Fe.07 Ca2.01 Ti.76 Nb.23 Ta.01 Si4 O15.12 F2.88'
_cod_database_code 9017710

loop_
_space_group_symop_operation_xyz
x,y,z
-x,-y,-z

loop_
_atom_site_label
_atom_site_fract_x
_atom_site_fract_y
_atom_site_fract_z
_atom_site_occupancy
_atom_site_U_iso_or_equiv
_atom_site_type_symbol
_atom_site_attached_hydrogens
YMH 0.63631 0.22040 0.90986 0.60500 0.00780 Y 0
LaMH 0.63631 0.22040 0.90986 0.00500 0.00780 La 0
CeMH 0.63631 0.22040 0.90986 0.01500 0.00780 Ce 0
NdMH 0.63631 0.22040 0.90986 0.01500 0.00780 Nd 0
SmMH 0.63631 0.22040 0.90986 0.01000 0.00780 Sm 0
GdMH 0.63631 0.22040 0.90986 0.04000 0.00780 Gd 0
DyMH 0.63631 0.22040 0.90986 0.04000 0.00780 Dy 0
ErMH 0.63631 0.22040 0.90986 0.02500 0.00780 Er 0
YbMH 0.63631 0.22040 0.90986 0.02000 0.00780 Yb 0
LuMH 0.63631 0.22040 0.90986 0.00500 0.00780 Lu 0
MnMH 0.63631 0.22040 0.90986 0.08000 0.00780 Mn 0
ZrMH 0.63631 0.22040 0.90986 0.05500 0.00780 Zr 0
NaMH 0.63631 0.22040 0.90986 0.04500 0.00780 Na 0
FeMH 0.63631 0.22040 0.90986 0.03500 0.00780 Fe 0
CaMH 0.63631 0.22040 0.90986 0.00500 0.00780 Ca 0
CaAP 0.63726 0.22484 0.41070 1.00000 0.01590 Ca 0
TiMO1 0.01170 0.02210 -0.00370 0.38000 0.00360 Ti 0
NbMO1 0.01170 0.02210 -0.00370 0.11500 0.00360 Nb 0
TaMO1 0.01170 0.02210 -0.00370 0.00500 0.00360 Ta 0
NaMO2 0.00000 0.00000 0.50000 0.96000 0.00900 Na 0
NaMO3 0.99700 0.49783 0.24679 0.89000 0.01330 Na 0
MnMO3 0.99700 0.49783 0.24679 0.07500 0.01330 Mn 0
Si1 0.71363 0.74517 0.65351 1.00000 0.00710 Si 0
Si2 0.72015 0.74442 0.21150 1.00000 0.00750 Si 0
O1 0.74460 0.77080 0.43930 1.00000 0.02060 O 0
O2 0.61380 0.93850 0.67690 1.00000 0.01410 O 0
O3 0.61310 0.92480 0.13240 1.00000 0.01510 O 0
O4 0.63740 0.46970 0.67560 1.00000 0.01770 O 0
O5 0.65520 0.46860 0.14880 1.00000 0.01830 O 0
O6 0.87460 0.81110 0.78260 1.00000 0.01440 O 0
O7 0.88240 0.82850 0.17030 1.00000 0.01420 O 0
OXOM 0.87870 0.24980 0.96730 0.56000 0.01630 O 0
FXOM 0.87870 0.24980 0.96730 0.44000 0.01630 F 0
FXOA 0.88060 0.29880 0.47210 1.00000 0.02210 F 0

loop_
_cod_changelog_entry_id
_cod_changelog_entry_author
_cod_changelog_entry_date
_cod_changelog_entry_text
1
;cod-tools version 3.8.0
Id: cif_guess_AMCSD_atom_types 9581 2023-05-17 12:35:41Z saulius
;
2023-05-23T09:21:33+03:00
;Derived atom types and hydrogen counts
from atom names that follow the AMCSD naming convention
(Wat == water, O-H == hydroxyl).
;

loop_
_cod_related_entry_id
_cod_related_entry_database
_cod_related_entry_code
1 AMCSD 0020951
